data_7056661
loop_
_publ_author_name
'Martins, Marcos A. P.'
'Zimmer, Ge\'orgia Cristiane'
'Rodrigues, Leticia V.'
'Orlando, Tain\'ara'
'Buriol, Lilian'
'Alajarin, Mateo'
'Berna, Jose'
'Frizzo, Clarissa Piccinin'
'Bonacorso, Helio Gauze'
'Zanatta, Nilo'

_publ_section_title
;
 Competition Between the Donor and Acceptor Hydrogen Bonds of the Threads
 in the Formation of [2]Rotaxane by Clipping Reaction
;
_journal_name_full 'New J. Chem.'
_journal_paper_doi 10.1039/C7NJ02443F
_journal_year 2017
_chemical_formula_moiety 'C15 H17 Cl N3 O'
_chemical_formula_sum 'C15 H17 Cl N3 O'
_chemical_formula_weight 290.77
_chemical_melting_point ?
_chemical_name_common 1,5-thread-p-Ph-Cl
_chemical_name_systematic
"'1,2-bis(aminocarbonyl-(3'-(4"-chlorophenyl)-1'-        (1',1'-tert-butyl)-1H-pyrazole-5'-il))-ethane'"
_space_group_IT_number 15
_symmetry_cell_setting monoclinic
_symmetry_space_group_name_Hall '-C 2yc'
_symmetry_space_group_name_H-M 'C 1 2/c 1'
_atom_sites_solution_hydrogens geom
_atom_sites_solution_primary direct
_atom_sites_solution_secondary difmap
_audit_conform_dict_location ftp://ftp.iucr.org/pub/cif_core.dic
_audit_conform_dict_name cif_core.dic
_audit_conform_dict_version 2.4
_audit_creation_date 2016-12-13T22:36:19-00:00
_audit_creation_method 'WinGX routine CIF_UPDATE'
_audit_update_record
;
2017-09-21 deposited with the CCDC.
2017-10-04 downloaded from the CCDC.
;
_cell_angle_alpha 90
_cell_angle_beta 91.318(2)
_cell_angle_gamma 90
_cell_formula_units_Z 8
_cell_length_a 26.6417(8)
_cell_length_b 11.3041(3)
_cell_length_c 9.7939(2)
_cell_measurement_reflns_used 9970
_cell_measurement_temperature 293(2)
_cell_measurement_theta_max 27.393
_cell_measurement_theta_min 2.8435
_cell_volume 2948.75(13)
_computing_cell_refinement 'BRUKER SANT'
_computing_data_collection 'BRUKER APEX-II'
_computing_data_reduction 'BRUKER SOFTWARE'
_computing_molecular_graphics 'ORTEP-3 (Farrugia, 2000)'
_computing_publication_material 'SHELXL-97 (Sheldrick, 1997)'
_computing_structure_refinement 'SHELXL-97 (Sheldrick, 2008)'
_computing_structure_solution 'SHELXL97 (Sheldrick, 1997)'
_diffrn_ambient_temperature 293(2)
_diffrn_detector_area_resol_mean none
_diffrn_measured_fraction_theta_full 0.997
_diffrn_measured_fraction_theta_max 0.997
_diffrn_measurement_device_type 'D8 Venture'
_diffrn_measurement_method 'phi and omega scans'
_diffrn_radiation_monochromator graphite
_diffrn_radiation_type MoK\a
_diffrn_radiation_wavelength 0.71073
_diffrn_reflns_av_R_equivalents 0.0275
_diffrn_reflns_av_unetI/netI 0.0128
_diffrn_reflns_limit_h_max 34
_diffrn_reflns_limit_h_min -34
_diffrn_reflns_limit_k_max 14
_diffrn_reflns_limit_k_min -14
_diffrn_reflns_limit_l_max 12
_diffrn_reflns_limit_l_min -12
_diffrn_reflns_number 40005
_diffrn_reflns_theta_full 27.57
_diffrn_reflns_theta_max 27.57
_diffrn_reflns_theta_min 1.96
_diffrn_standards_decay_% none
_diffrn_standards_interval_count none
_diffrn_standards_interval_time none
_diffrn_standards_number none
_exptl_absorpt_coefficient_mu 0.258
_exptl_absorpt_correction_T_max 1.0000
_exptl_absorpt_correction_T_min 0.9460
_exptl_absorpt_correction_type multi-scan
_exptl_absorpt_process_details SADABS
_exptl_crystal_colour colourless
_exptl_crystal_density_diffrn 1.31
_exptl_crystal_density_meas ?
_exptl_crystal_density_method 'not measured'
_exptl_crystal_description block
_exptl_crystal_F_000 1224
_exptl_crystal_size_max 0.77
_exptl_crystal_size_mid 0.54
_exptl_crystal_size_min 0.44
_refine_diff_density_max 0.186
_refine_diff_density_min -0.255
_refine_diff_density_rms 0.04
_refine_ls_extinction_coef none
_refine_ls_extinction_method none
_refine_ls_goodness_of_fit_ref 1.052
_refine_ls_hydrogen_treatment constr
_refine_ls_matrix_type full
_refine_ls_number_parameters 181
_refine_ls_number_reflns 3402
_refine_ls_number_restraints 0
_refine_ls_restrained_S_all 1.052
_refine_ls_R_factor_all 0.0485
_refine_ls_R_factor_gt 0.0387
_refine_ls_shift/su_max 0.001
_refine_ls_shift/su_mean 0
_refine_ls_structure_factor_coef Fsqd
_refine_ls_weighting_details 'calc w=1/[\s^2^(Fo^2^)+(0.0544P)^2^+1.4448P] where P=(Fo^2^+2Fc^2^)/3'
_refine_ls_weighting_scheme calc
_refine_ls_wR_factor_gt 0.1041
_refine_ls_wR_factor_ref 0.1112
_reflns_number_gt 2790
_reflns_number_total 3402
_reflns_threshold_expression >2\s(I)
_cod_data_source_file c7nj02443f2.cif
_cod_data_source_block compound_8e
_cod_depositor_comments
;
The following automatic conversions were performed:

'_chemical_melting_point' value 'none' was changed to '?' - the value
is undefined or not given.

'_exptl_crystal_density_meas' value 'none' was changed to '?' - the
value is perceived as not measured.

Automatic conversion script
Id: cif_fix_values 4973 2017-02-22 13:04:09Z antanas 
;
_cod_original_cell_volume 2948.76(13)
_cod_original_sg_symbol_Hall -C2yc
_cod_original_sg_symbol_H-M C2/c
_cod_database_code 7056661
_exptl_absorpt_special_details
;
'SADABS (version 2012/1; Bruker, 2012) was used to perform the numerical
absorption correction based on the indexed faces of the cystal.'
;

loop_
_symmetry_equiv_pos_as_xyz
'x, y, z'
'-x, y, -z+1/2'
'x+1/2, y+1/2, z'
'-x+1/2, y+1/2, -z+1/2'
'-x, -y, -z'
'x, -y, z-1/2'
'-x+1/2, -y+1/2, -z'
'x+1/2, -y+1/2, z-1/2'

loop_
_atom_site_label
_atom_site_type_symbol
_atom_site_fract_x
_atom_site_fract_y
_atom_site_fract_z
_atom_site_U_iso_or_equiv
_atom_site_adp_type
_atom_site_occupancy
_atom_site_symmetry_multiplicity
_atom_site_calc_flag
_atom_site_refinement_flags
Cl1 Cl 0.286954(17) 0.61681(5) 0.87124(4) 0.06878(17) Uani 1 1 d .
O1 O 0.06391(5) 0.93745(10) 0.07067(9) 0.0605(3) Uani 1 1 d .
C34 C 0.24298(6) 0.65037(15) 0.74261(14) 0.0489(4) Uani 1 1 d .
C35 C 0.21250(7) 0.74713(16) 0.75544(15) 0.0596(4) Uani 1 1 d .
H35 H 0.2146 0.7939 0.8335 0.072 Uiso 1 1 calc R
C36 C 0.17861(7) 0.77458(15) 0.65133(15) 0.0577(4) Uani 1 1 d .
H36 H 0.1578 0.84 0.66 0.069 Uiso 1 1 calc R
C31 C 0.17525(5) 0.70591(13) 0.53411(12) 0.0419(3) Uani 1 1 d .
C3 C 0.14058(5) 0.73869(13) 0.42110(12) 0.0413(3) Uani 1 1 d .
C4 C 0.11956(6) 0.84851(13) 0.39306(13) 0.0430(3) Uani 1 1 d .
H4 H 0.1229 0.917 0.4451 0.052 Uiso 1 1 calc R
C5 C 0.09269(5) 0.83511(12) 0.27182(12) 0.0403(3) Uani 1 1 d .
C51 C 0.06802(6) 0.93378(13) 0.19590(12) 0.0430(3) Uani 1 1 d .
C53 C 0.02689(6) 1.12565(13) 0.22720(15) 0.0501(4) Uani 1 1 d .
H53A H 0.0275 1.1276 0.1282 0.06 Uiso 1 1 calc R
H53B H 0.0438 1.196 0.2616 0.06 Uiso 1 1 calc R
C11 C 0.08040(6) 0.65140(14) 0.10939(14) 0.0467(3) Uani 1 1 d .
C12 C 0.08243(8) 0.51996(16) 0.14288(19) 0.0647(5) Uani 1 1 d .
H12A H 0.0597 0.503 0.2149 0.097 Uiso 1 1 calc R
H12B H 0.1159 0.4989 0.1717 0.097 Uiso 1 1 calc R
H12C H 0.073 0.4751 0.0632 0.097 Uiso 1 1 calc R
C13 C 0.02640(6) 0.68319(17) 0.06891(16) 0.0579(4) Uani 1 1 d .
H13A H 0.0244 0.7659 0.0474 0.087 Uiso 1 1 calc R
H13B H 0.0048 0.666 0.1434 0.087 Uiso 1 1 calc R
H13C H 0.0161 0.6376 -0.0095 0.087 Uiso 1 1 calc R
C14 C 0.11632(7) 0.68059(19) -0.00478(16) 0.0658(5) Uani 1 1 d .
H14A H 0.1146 0.7637 -0.0247 0.099 Uiso 1 1 calc R
H14B H 0.107 0.6363 -0.0851 0.099 Uiso 1 1 calc R
H14C H 0.1499 0.6601 0.0235 0.099 Uiso 1 1 calc R
C33 C 0.23985(7) 0.58034(17) 0.62877(17) 0.0609(4) Uani 1 1 d .
H33 H 0.2604 0.5142 0.6215 0.073 Uiso 1 1 calc R
C32 C 0.20598(6) 0.60848(15) 0.52465(16) 0.0551(4) Uani 1 1 d .
H32 H 0.2039 0.561 0.4472 0.066 Uiso 1 1 calc R
N52 N 0.05323(5) 1.02158(11) 0.27651(11) 0.0504(3) Uani 1 1 d .
H52 H 0.0597 1.016 0.3627 0.06 Uiso 1 1 calc R
N1 N 0.09769(4) 0.71934(10) 0.23401(10) 0.0411(3) Uani 1 1 d .
N2 N 0.12724(5) 0.66020(11) 0.32517(11) 0.0448(3) Uani 1 1 d .

loop_
_atom_site_aniso_label
_atom_site_aniso_U_11
_atom_site_aniso_U_22
_atom_site_aniso_U_33
_atom_site_aniso_U_23
_atom_site_aniso_U_13
_atom_site_aniso_U_12
Cl1 0.0625(3) 0.0969(4) 0.0461(2) 0.0111(2) -0.01716(18) -0.0102(2)
O1 0.0978(9) 0.0558(7) 0.0276(5) 0.0032(4) -0.0042(5) 0.0015(6)
C34 0.0487(8) 0.0624(9) 0.0351(6) 0.0071(6) -0.0052(5) -0.0125(7)
C35 0.0804(12) 0.0628(10) 0.0352(7) -0.0074(6) -0.0087(7) -0.0050(9)
C36 0.0766(12) 0.0549(9) 0.0413(7) -0.0058(6) -0.0066(7) 0.0086(8)
C31 0.0471(8) 0.0461(8) 0.0322(6) 0.0021(5) -0.0015(5) -0.0048(6)
C3 0.0462(8) 0.0453(7) 0.0321(6) -0.0005(5) -0.0006(5) -0.0017(6)
C4 0.0528(8) 0.0443(8) 0.0316(6) -0.0029(5) -0.0021(5) -0.0006(6)
C5 0.0468(8) 0.0445(7) 0.0296(6) -0.0010(5) 0.0011(5) -0.0017(6)
C51 0.0522(8) 0.0455(8) 0.0310(6) 0.0018(5) -0.0030(5) -0.0061(6)
C53 0.0669(10) 0.0417(8) 0.0412(7) 0.0028(6) -0.0091(6) -0.0009(7)
C11 0.0511(8) 0.0517(8) 0.0371(6) -0.0095(6) -0.0035(6) -0.0065(7)
C12 0.0771(12) 0.0522(10) 0.0641(10) -0.0135(8) -0.0142(8) -0.0033(9)
C13 0.0574(10) 0.0673(11) 0.0484(8) -0.0015(7) -0.0108(7) -0.0068(8)
C14 0.0684(11) 0.0877(13) 0.0416(8) -0.0192(8) 0.0086(7) -0.0158(10)
C33 0.0643(11) 0.0649(11) 0.0529(9) -0.0075(7) -0.0144(7) 0.0142(9)
C32 0.0617(10) 0.0588(10) 0.0441(8) -0.0112(7) -0.0125(7) 0.0083(8)
N52 0.0698(9) 0.0505(7) 0.0303(5) -0.0001(5) -0.0102(5) 0.0092(6)
N1 0.0469(7) 0.0445(6) 0.0318(5) -0.0026(4) -0.0032(4) -0.0017(5)
N2 0.0510(7) 0.0460(7) 0.0371(6) -0.0021(5) -0.0052(5) 0.0016(5)

loop_
_atom_type_symbol
_atom_type_description
_atom_type_scat_dispersion_real
_atom_type_scat_dispersion_imag
_atom_type_scat_source
C C 0.0033 0.0016 'International Tables Vol C Tables 4.2.6.8 and 6.1.1.4'
H H 0 0 'International Tables Vol C Tables 4.2.6.8 and 6.1.1.4'
N N 0.0061 0.0033 'International Tables Vol C Tables 4.2.6.8 and 6.1.1.4'
O O 0.0106 0.006 'International Tables Vol C Tables 4.2.6.8 and 6.1.1.4'
Cl Cl 0.1484 0.1585 'International Tables Vol C Tables 4.2.6.8 and 6.1.1.4'

loop_
_geom_angle_atom_site_label_1
_geom_angle_atom_site_label_2
_geom_angle_atom_site_label_3
_geom_angle
_geom_angle_site_symmetry_3
C33 C34 C35 120.77(14) .
C33 C34 Cl1 119.38(14) .
C35 C34 Cl1 119.85(12) .
C34 C35 C36 119.36(14) .
C35 C36 C31 120.92(16) .
C32 C31 C36 118.44(13) .
C32 C31 C3 120.96(12) .
C36 C31 C3 120.58(14) .
N2 C3 C4 110.86(12) .
N2 C3 C31 120.93(13) .
C4 C3 C31 128.14(13) .
C5 C4 C3 105.74(12) .
N1 C5 C4 106.62(12) .
N1 C5 C51 128.88(12) .
C4 C5 C51 124.26(13) .
O1 C51 N52 123.01(14) .
O1 C51 C5 123.57(13) .
N52 C51 C5 113.32(11) .
N52 C53 C53 110.94(11) 2
N1 C11 C12 108.34(12) .
N1 C11 C14 107.39(12) .
C12 C11 C14 110.45(15) .
N1 C11 C13 111.07(12) .
C12 C11 C13 108.32(14) .
C14 C11 C13 111.24(14) .
C34 C33 C32 119.62(16) .
C31 C32 C33 120.88(14) .
C51 N52 C53 123.72(12) .
N2 N1 C5 110.66(11) .
N2 N1 C11 116.45(11) .
C5 N1 C11 132.69(12) .
C3 N2 N1 106.11(12) .

loop_
_geom_bond_atom_site_label_1
_geom_bond_atom_site_label_2
_geom_bond_distance
_geom_bond_site_symmetry_2
Cl1 C34 1.7424(15) .
O1 C51 1.2296(15) .
C34 C33 1.368(2) .
C34 C35 1.370(3) .
C35 C36 1.382(2) .
C36 C31 1.3871(19) .
C31 C32 1.377(2) .
C31 C3 1.4726(18) .
C3 N2 1.3345(17) .
C3 C4 1.387(2) .
C4 C5 1.3807(18) .
C5 N1 1.3674(18) .
C5 C51 1.485(2) .
C51 N52 1.3334(18) .
C53 N52 1.4472(19) .
C53 C53 1.511(3) 2
C11 N1 1.5052(16) .
C11 C12 1.522(2) .
C11 C14 1.524(2) .
C11 C13 1.526(2) .
C33 C32 1.383(2) .
N1 N2 1.3535(16) .
